data_7209656
loop_
_publ_author_name
'Wang, Lei'
'Zhao, Lei'
'Hu, Yanjing'
'Wang, Wenqiang'
'Chen, Ruixin'
'Yang, Yu'

_publ_section_title
;
 A cooperation molecular recognition study: syntheses and analysis of
 supramolecular assemblies of tetrafluoroterephthalic acid with some aza
 compounds
;
_journal_issue 15
_journal_name_full CrystEngComm
_journal_page_first 2835
_journal_paper_doi 10.1039/c3ce26865a
_journal_volume 15
_journal_year 2013
_chemical_formula_moiety 'C11 H6 F4 N2 O4'
_chemical_formula_sum 'C11 H6 F4 N2 O4'
_chemical_formula_weight 306.18
_chemical_melting_point ?
_chemical_name_systematic
;
?
;
_space_group_IT_number 33
_symmetry_cell_setting orthorhombic
_symmetry_space_group_name_Hall 'P 2c -2n'
_symmetry_space_group_name_H-M 'P n a 21'
_atom_sites_solution_hydrogens geom
_atom_sites_solution_primary direct
_atom_sites_solution_secondary difmap
_audit_creation_method SHELXL-97
_cell_angle_alpha 90.00
_cell_angle_beta 90.00
_cell_angle_gamma 90.00
_cell_formula_units_Z 4
_cell_length_a 9.7141(19)
_cell_length_b 7.2300(14)
_cell_length_c 17.407(4)
_cell_measurement_temperature 293(2)
_cell_volume 1222.5(4)
_computing_cell_refinement 'Bruker SMART'
_computing_data_collection 'Bruker SMART'
_computing_data_reduction 'Bruker SAINT'
_computing_molecular_graphics SHELXP-97
_computing_publication_material SHELXTL
_computing_structure_refinement 'SHELXL-97 (Sheldrick, 1997)'
_computing_structure_solution 'SHELXS-97 (Sheldrick, 1990)'
_diffrn_ambient_temperature 293(2)
_diffrn_detector_area_resol_mean 12.00cm
_diffrn_measured_fraction_theta_full 0.991
_diffrn_measured_fraction_theta_max 0.991
_diffrn_measurement_device_type 'CCD area detector'
_diffrn_measurement_method 'phi and omega scans'
_diffrn_radiation_monochromator graphite
_diffrn_radiation_source 'fine-focus sealed tube'
_diffrn_radiation_type MoK\a
_diffrn_radiation_wavelength 0.71073
_diffrn_reflns_av_R_equivalents 0.0281
_diffrn_reflns_av_sigmaI/netI 0.0258
_diffrn_reflns_limit_h_max 12
_diffrn_reflns_limit_h_min -12
_diffrn_reflns_limit_k_max 9
_diffrn_reflns_limit_k_min -9
_diffrn_reflns_limit_l_max 21
_diffrn_reflns_limit_l_min -22
_diffrn_reflns_number 10863
_diffrn_reflns_theta_full 27.47
_diffrn_reflns_theta_max 27.47
_diffrn_reflns_theta_min 3.05
_diffrn_standards_decay_% none
_diffrn_standards_interval_count none
_diffrn_standards_interval_time none
_diffrn_standards_number none
_exptl_absorpt_coefficient_mu 0.165
_exptl_absorpt_correction_T_max 0.0001
_exptl_absorpt_correction_T_min 0.0001
_exptl_absorpt_correction_type empirical
_exptl_absorpt_process_details SADABS
_exptl_crystal_colour colourless
_exptl_crystal_density_diffrn 1.663
_exptl_crystal_density_method 'not measured'
_exptl_crystal_description block
_exptl_crystal_F_000 616
_exptl_crystal_size_max 0.25
_exptl_crystal_size_mid 0.18
_exptl_crystal_size_min 0.15
_refine_diff_density_max 0.290
_refine_diff_density_min -0.217
_refine_diff_density_rms 0.052
_refine_ls_abs_structure_details 'Flack H D (1983), Acta Cryst. A39, 876-881'
_refine_ls_abs_structure_Flack 0.4(4)
_refine_ls_extinction_method none
_refine_ls_goodness_of_fit_ref 1.066
_refine_ls_hydrogen_treatment mixed
_refine_ls_matrix_type full
_refine_ls_number_parameters 190
_refine_ls_number_reflns 2756
_refine_ls_number_restraints 1
_refine_ls_restrained_S_all 1.066
_refine_ls_R_factor_all 0.0354
_refine_ls_R_factor_gt 0.0345
_refine_ls_shift/su_max 0.025
_refine_ls_shift/su_mean 0.002
_refine_ls_structure_factor_coef Fsqd
_refine_ls_weighting_details 'calc w=1/[\s^2^(Fo^2^)+(0.0655P)^2^+0.0441P] where P=(Fo^2^+2Fc^2^)/3'
_refine_ls_weighting_scheme calc
_refine_ls_wR_factor_gt 0.0871
_refine_ls_wR_factor_ref 0.0882
_reflns_number_gt 2643
_reflns_number_total 2756
_reflns_threshold_expression >2sigma(I)
_cod_data_source_file c3ce26865a.txt
_cod_data_source_block w8
_cod_depositor_comments
;
The following automatic conversions were performed:

'_chemical_melting_point' value 'not measured' was changed to '?' -
the value is undefined or not given.

Automatic conversion script
Id: cif_fix_values 1891 2012-01-12 08:04:46Z andrius 
;
_cod_original_cell_volume 1222.6(4)
_cod_original_sg_symbol_H-M Pna2(1)
_cod_database_code 7209656

loop_
_symmetry_equiv_pos_as_xyz
'x, y, z'
'-x, -y, z+1/2'
'x+1/2, -y+1/2, z'
'-x+1/2, y+1/2, z+1/2'

loop_
_atom_site_label
_atom_site_type_symbol
_atom_site_fract_x
_atom_site_fract_y
_atom_site_fract_z
_atom_site_U_iso_or_equiv
_atom_site_adp_type
_atom_site_occupancy
_atom_site_symmetry_multiplicity
_atom_site_calc_flag
F1 F 0.63366(9) 0.40827(15) 0.39209(5) 0.0451(2) Uani 1 1 d
F2 F 0.36961(8) 0.35193(15) 0.42045(5) 0.0439(2) Uani 1 1 d
F3 F 0.42763(10) 0.59197(15) 0.67112(5) 0.0434(2) Uani 1 1 d
F4 F 0.69145(9) 0.64959(14) 0.64211(5) 0.0448(2) Uani 1 1 d
O4 O 0.90273(10) 0.48495(16) 0.55049(6) 0.0396(2) Uani 1 1 d
H4 H 0.9834 0.5036 0.5389 0.080 Uiso 1 1 calc
O3 O 0.15461(10) 0.50867(16) 0.51184(6) 0.0363(2) Uani 1 1 d
O2 O 0.20125(11) 0.36450(16) 0.62154(6) 0.0390(2) Uani 1 1 d
O1 O 0.85983(11) 0.64121(18) 0.44258(7) 0.0442(3) Uani 1 1 d
C11 C 0.23544(12) 0.44431(17) 0.56183(7) 0.0267(2) Uani 1 1 d
C10 C 0.82264(13) 0.55909(17) 0.49892(8) 0.0288(3) Uani 1 1 d
C6 C 0.47559(13) 0.54487(17) 0.60162(7) 0.0280(3) Uani 1 1 d
C5 C 0.38834(12) 0.47246(17) 0.54626(7) 0.0260(2) Uani 1 1 d
C4 C 0.44649(14) 0.42875(18) 0.47592(8) 0.0285(3) Uani 1 1 d
C3 C 0.58440(13) 0.45741(18) 0.46126(8) 0.0293(3) Uani 1 1 d
C2 C 0.61419(14) 0.57327(17) 0.58700(8) 0.0289(3) Uani 1 1 d
C1 C 0.67194(13) 0.53030(18) 0.51627(7) 0.0278(3) Uani 1 1 d
N2 N 0.14277(16) 0.5889(2) 0.35057(8) 0.0491(3) Uani 1 1 d
H2 H 0.1560 0.5788 0.3992 0.080 Uiso 1 1 calc
N1 N 0.16287(15) 0.6766(2) 0.23474(8) 0.0444(3) Uani 1 1 d
H1 H 0.1917 0.7335 0.1944 0.080 Uiso 1 1 calc
C9 C 0.0589(2) 0.5502(3) 0.23666(10) 0.0520(4) Uani 1 1 d
H9 H 0.0065 0.5102 0.1952 0.080 Uiso 1 1 calc
C8 C 0.04660(19) 0.4949(3) 0.30929(11) 0.0506(4) Uani 1 1 d
H8 H -0.0157 0.4085 0.3282 0.080 Uiso 1 1 calc
C7 C 0.21174(19) 0.6971(3) 0.30434(10) 0.0501(4) Uani 1 1 d
H7 H 0.2833 0.7754 0.3185 0.080 Uiso 1 1 calc

loop_
_atom_site_aniso_label
_atom_site_aniso_U_11
_atom_site_aniso_U_22
_atom_site_aniso_U_33
_atom_site_aniso_U_23
_atom_site_aniso_U_13
_atom_site_aniso_U_12
F1 0.0284(4) 0.0712(6) 0.0356(5) -0.0145(4) 0.0067(3) -0.0021(4)
F2 0.0263(4) 0.0671(6) 0.0384(5) -0.0159(4) -0.0053(3) -0.0058(4)
F3 0.0302(4) 0.0699(6) 0.0301(4) -0.0120(4) 0.0044(3) -0.0018(4)
F4 0.0266(4) 0.0692(6) 0.0387(5) -0.0140(4) -0.0071(3) -0.0076(4)
O4 0.0168(4) 0.0596(6) 0.0425(6) 0.0141(5) 0.0003(4) -0.0002(4)
O3 0.0177(4) 0.0588(6) 0.0326(5) 0.0124(4) -0.0013(3) -0.0002(4)
O2 0.0272(4) 0.0562(6) 0.0337(5) 0.0147(4) 0.0018(4) -0.0001(4)
O1 0.0286(5) 0.0646(7) 0.0394(6) 0.0142(5) 0.0039(4) -0.0025(5)
C11 0.0170(5) 0.0329(5) 0.0301(6) 0.0007(4) 0.0003(5) 0.0002(4)
C10 0.0199(6) 0.0358(6) 0.0308(6) -0.0006(5) 0.0012(5) -0.0017(5)
C6 0.0223(6) 0.0362(6) 0.0255(6) -0.0003(4) 0.0014(5) 0.0033(5)
C5 0.0178(5) 0.0303(5) 0.0297(6) 0.0027(4) -0.0016(5) 0.0014(4)
C4 0.0202(6) 0.0369(6) 0.0285(6) -0.0028(4) -0.0035(4) -0.0019(5)
C3 0.0213(6) 0.0371(6) 0.0295(6) -0.0017(5) 0.0007(5) 0.0025(5)
C2 0.0214(5) 0.0345(6) 0.0308(6) -0.0023(4) -0.0042(5) 0.0001(5)
C1 0.0177(5) 0.0328(6) 0.0329(7) 0.0022(5) 0.0009(5) 0.0006(4)
N2 0.0466(8) 0.0737(9) 0.0270(6) 0.0075(6) 0.0011(5) 0.0090(7)
N1 0.0480(7) 0.0546(7) 0.0305(6) 0.0090(5) 0.0084(5) 0.0033(6)
C9 0.0459(9) 0.0744(12) 0.0356(8) -0.0064(8) -0.0009(7) -0.0043(8)
C8 0.0492(9) 0.0582(9) 0.0445(9) 0.0070(8) 0.0113(8) -0.0034(8)
C7 0.0463(8) 0.0649(10) 0.0391(8) -0.0026(7) -0.0005(7) -0.0041(8)

loop_
_atom_type_symbol
_atom_type_description
_atom_type_scat_dispersion_real
_atom_type_scat_dispersion_imag
_atom_type_scat_source
C C 0.0033 0.0016 'International Tables Vol C Tables 4.2.6.8 and 6.1.1.4'
H H 0.0000 0.0000 'International Tables Vol C Tables 4.2.6.8 and 6.1.1.4'
N N 0.0061 0.0033 'International Tables Vol C Tables 4.2.6.8 and 6.1.1.4'
O O 0.0106 0.0060 'International Tables Vol C Tables 4.2.6.8 and 6.1.1.4'
F F 0.0171 0.0103 'International Tables Vol C Tables 4.2.6.8 and 6.1.1.4'

loop_
_geom_angle_atom_site_label_1
_geom_angle_atom_site_label_2
_geom_angle_atom_site_label_3
_geom_angle
C10 O4 H4 109.5
O2 C11 O3 125.88(12)
O2 C11 C5 118.33(11)
O3 C11 C5 115.78(11)
O1 C10 O4 125.85(12)
O1 C10 C1 121.53(12)
O4 C10 C1 112.61(11)
F3 C6 C2 117.77(11)
F3 C6 C5 120.72(11)
C2 C6 C5 121.50(11)
C4 C5 C6 116.84(11)
C4 C5 C11 121.63(12)
C6 C5 C11 121.53(12)
F2 C4 C3 118.02(12)
F2 C4 C5 120.26(11)
C3 C4 C5 121.70(12)
F1 C3 C4 118.17(12)
F1 C3 C1 120.10(11)
C4 C3 C1 121.70(13)
F4 C2 C6 118.35(12)
F4 C2 C1 120.12(11)
C6 C2 C1 121.50(11)
C3 C1 C2 116.76(11)
C3 C1 C10 120.65(12)
C2 C1 C10 122.59(12)
C7 N2 C8 109.02(14)
C7 N2 H2 125.5
C8 N2 H2 125.5
C7 N1 C9 108.79(15)
C7 N1 H1 125.6
C9 N1 H1 125.6
C8 C9 N1 106.93(16)
C8 C9 H9 126.5
N1 C9 H9 126.5
C9 C8 N2 106.85(15)
C9 C8 H8 126.6
N2 C8 H8 126.6
N2 C7 N1 108.40(17)
N2 C7 H7 125.8
N1 C7 H7 125.8

loop_
_geom_bond_atom_site_label_1
_geom_bond_atom_site_label_2
_geom_bond_distance
F1 C3 1.3434(16)
F2 C4 1.3411(15)
F3 C6 1.3404(14)
F4 C2 1.3372(15)
O4 C10 1.3033(16)
O4 H4 0.8200
O3 C11 1.2611(15)
O2 C11 1.2342(17)
O1 C10 1.2021(17)
C11 C5 1.5235(16)
C10 C1 1.5091(17)
C6 C2 1.3855(18)
C6 C5 1.3860(18)
C5 C4 1.3849(19)
C4 C3 1.3794(18)
C3 C1 1.3850(19)
C2 C1 1.3882(19)
N2 C7 1.307(2)
N2 C8 1.361(3)
N2 H2 0.8600
N1 C7 1.310(2)
N1 C9 1.362(3)
N1 H1 0.8600
C9 C8 1.331(3)
C9 H9 0.9300
C8 H8 0.9300
C7 H7 0.9300
